data_8106952
loop_
_publ_author_name
'Ji, Xiangdong'
'Gao, Wei'
'Mu, Ying'

_publ_section_title
;
 Crystal structure of
 (((1E,1&#x2032;E)-(cyclohexane-1,2-diylbis(azanylylidene-\k2
 N,N&#x2032;))bis(methanylylidene))bis(2,1-phenylene))bis((2,6-diisopropylphenyl)amide-\k2
 N&#x2032;&#x2032;,N&#x2032;&#x2032;&#x2032;)manganese(II), C44H54N4Mn
;
_journal_issue 2
_journal_name_full 'Zeitschrift f\"ur Kristallographie - New Crystal Structures'
_journal_page_first 605
_journal_page_last 607
_journal_paper_doi 10.1515/ncrs-2015-0208
_journal_volume 231
_journal_year 2016
_chemical_formula_sum 'C44 H54 Mn N4'
_chemical_formula_weight 693.88
_space_group_IT_number 15
_space_group_name_Hall '-C 2yc'
_space_group_name_H-M_alt 'C 1 2/c 1'
_symmetry_cell_setting monoclinic
_symmetry_space_group_name_H-M 'C 1 2/c 1'
_atom_sites_solution_hydrogens geom
_atom_sites_solution_primary direct
_atom_sites_solution_secondary difmap
_cell_angle_alpha 90.00
_cell_angle_beta 105.252(3)
_cell_angle_gamma 90.00
_cell_formula_units_Z 4
_cell_length_a 15.315(3)
_cell_length_b 14.259(3)
_cell_length_c 18.118(3)
_cell_measurement_reflns_used 3060
_cell_measurement_temperature 185(2)
_cell_measurement_theta_max 25.49
_cell_measurement_theta_min 2.48
_cell_volume 3817.2(13)
_computing_cell_refinement 'Bruker SMART'
_computing_data_collection 'Bruker SMART'
_computing_data_reduction 'Bruker SAINT'
_computing_molecular_graphics 'Bruker SHELXTL'
_computing_publication_material 'Bruker SHELXTL'
_computing_structure_refinement 'Bruker SHELXTL'
_computing_structure_solution 'Bruker SHELXTL'
_diffrn_ambient_temperature 185(2)
_diffrn_measured_fraction_theta_full 0.992
_diffrn_measured_fraction_theta_max 0.992
_diffrn_measurement_device_type 'CCD area detector'
_diffrn_measurement_method 'phi and omega scans'
_diffrn_radiation_monochromator graphite
_diffrn_radiation_source 'fine-focus sealed tube'
_diffrn_radiation_type MoK\a
_diffrn_radiation_wavelength 0.71073
_diffrn_reflns_av_R_equivalents 0.0445
_diffrn_reflns_av_sigmaI/netI 0.0499
_diffrn_reflns_limit_h_max 18
_diffrn_reflns_limit_h_min -18
_diffrn_reflns_limit_k_max 17
_diffrn_reflns_limit_k_min -17
_diffrn_reflns_limit_l_max 19
_diffrn_reflns_limit_l_min -22
_diffrn_reflns_number 11174
_diffrn_reflns_theta_full 26.05
_diffrn_reflns_theta_max 26.05
_diffrn_reflns_theta_min 2.11
_exptl_absorpt_coefficient_mu 0.381
_exptl_absorpt_correction_type none
_exptl_crystal_colour orange
_exptl_crystal_density_diffrn 1.207
_exptl_crystal_density_method 'not measured'
_exptl_crystal_description block
_exptl_crystal_F_000 1484
_exptl_crystal_size_max 0.15
_exptl_crystal_size_mid 0.13
_exptl_crystal_size_min 0.12
_refine_diff_density_max 0.460
_refine_diff_density_min -0.217
_refine_diff_density_rms 0.063
_refine_ls_extinction_method none
_refine_ls_goodness_of_fit_ref 1.035
_refine_ls_hydrogen_treatment mixed
_refine_ls_matrix_type full
_refine_ls_number_parameters 226
_refine_ls_number_reflns 3742
_refine_ls_number_restraints 0
_refine_ls_restrained_S_all 1.035
_refine_ls_R_factor_all 0.0627
_refine_ls_R_factor_gt 0.0472
_refine_ls_shift/su_max 0.000
_refine_ls_shift/su_mean 0.000
_refine_ls_structure_factor_coef Fsqd
_refine_ls_weighting_details 'calc w=1/[\s^2^(Fo^2^)+(0.0709P)^2^+0.8318P] where P=(Fo^2^+2Fc^2^)/3'
_refine_ls_weighting_scheme calc
_refine_ls_wR_factor_gt 0.1177
_refine_ls_wR_factor_ref 0.1287
_reflns_number_gt 2962
_reflns_number_total 3742
_reflns_threshold_expression >2sigma(I)
_cod_data_source_file suppl_ncrs-2015-0208_suppl.cif
_cod_data_source_block C44H54N4Mn
_cod_depositor_comments
;
The following automatic conversions were performed:

data item '_symmetry_cell_setting' value 'Monoclinic' was changed to
'monoclinic' in accordance with the built-in table derived from the
CIF Core dictionary named 'cif_core.dic' version 2.4.5 last updated
on 2014-11-21.

Automatic conversion script
Id: cif_fix_values 8738 2021-04-28 16:35:53Z antanas 
;
_cod_original_cell_volume 3817.1(12)
_cod_original_sg_symbol_H-M 'C2/c  '
_cod_original_formula_sum 'C44 H54 Mn1 N4'
_cod_database_code 8106952

loop_
_symmetry_equiv_pos_as_xyz
'x, y, z'
'-x, y, -z+1/2'
'x+1/2, y+1/2, z'
'-x+1/2, y+1/2, -z+1/2'
'-x, -y, -z'
'x, -y, z-1/2'
'-x+1/2, -y+1/2, -z'
'x+1/2, -y+1/2, z-1/2'

loop_
_atom_site_label
_atom_site_type_symbol
_atom_site_fract_x
_atom_site_fract_y
_atom_site_fract_z
_atom_site_U_iso_or_equiv
_atom_site_adp_type
_atom_site_occupancy
_atom_site_symmetry_multiplicity
_atom_site_calc_flag
_atom_site_refinement_flags
_atom_site_disorder_assembly
_atom_site_disorder_group
Mn1 Mn 0.0000 0.11088(3) 0.7500 0.02400(16) Uani 1 2 d S . .
N1 N 0.09185(12) 0.17536(12) 0.69942(9) 0.0243(4) Uani 1 1 d . . .
N2 N 0.00279(12) -0.00950(12) 0.67741(10) 0.0267(4) Uani 1 1 d . . .
C8 C 0.13109(15) 0.26326(14) 0.73117(12) 0.0257(5) Uani 1 1 d . . .
C9 C 0.19741(15) 0.26397(15) 0.80207(12) 0.0279(5) Uani 1 1 d . . .
C13 C 0.12759(15) 0.14189(15) 0.64261(12) 0.0255(5) Uani 1 1 d . . .
C7 C 0.10614(16) 0.34772(16) 0.68972(12) 0.0305(5) Uani 1 1 d . . .
C14 C 0.20289(16) 0.18576(16) 0.62418(13) 0.0328(5) Uani 1 1 d . . .
H14 H 0.2302 0.2366 0.6535 0.039 Uiso 1 1 calc R . .
C12 C 0.14980(17) 0.42963(16) 0.71985(14) 0.0377(6) Uani 1 1 d . . .
H12 H 0.1345 0.4854 0.6930 0.045 Uiso 1 1 calc R . .
C1 C 0.22248(16) 0.17476(16) 0.84870(13) 0.0319(5) Uani 1 1 d . . .
H1 H 0.2021 0.1215 0.8143 0.038 Uiso 1 1 calc R . .
C19 C -0.02543(16) -0.09814(14) 0.70684(13) 0.0310(5) Uani 1 1 d . . .
H19 H -0.0904 -0.0938 0.7028 0.037 Uiso 1 1 calc R . .
C15 C 0.09520(14) 0.05877(15) 0.59972(12) 0.0267(5) Uani 1 1 d . . .
C22 C 0.03948(15) -0.01203(15) 0.62110(12) 0.0292(5) Uani 1 1 d . . .
H22 H 0.0288 -0.0657 0.5909 0.035 Uiso 1 1 calc R . .
C21 C -0.02894(19) -0.27521(17) 0.70937(16) 0.0499(7) Uani 1 1 d . . .
H21A H -0.0923 -0.2759 0.7091 0.060 Uiso 1 1 calc R . .
H21B H -0.0167 -0.3312 0.6834 0.060 Uiso 1 1 calc R . .
C20 C -0.00925(18) -0.18816(16) 0.66698(16) 0.0410(6) Uani 1 1 d . . .
H20A H 0.0532 -0.1899 0.6643 0.049 Uiso 1 1 calc R . .
H20B H -0.0479 -0.1886 0.6151 0.049 Uiso 1 1 calc R . .
C16 C 0.13117(17) 0.03268(17) 0.53829(12) 0.0349(6) Uani 1 1 d . . .
H16 H 0.1073 -0.0197 0.5094 0.042 Uiso 1 1 calc R . .
C4 C 0.0735(2) 0.3772(2) 0.54682(15) 0.0575(8) Uani 1 1 d . . .
H4A H 0.0269 0.3731 0.4996 0.086 Uiso 1 1 calc R . .
H4B H 0.1217 0.3347 0.5454 0.086 Uiso 1 1 calc R . .
H4C H 0.0965 0.4401 0.5537 0.086 Uiso 1 1 calc R . .
C11 C 0.21577(18) 0.43084(17) 0.78911(14) 0.0402(6) Uani 1 1 d . . .
H11 H 0.2447 0.4866 0.8080 0.048 Uiso 1 1 calc R . .
C5 C 0.03401(17) 0.35091(17) 0.61360(14) 0.0384(6) Uani 1 1 d . . .
H5 H 0.0073 0.2882 0.6036 0.046 Uiso 1 1 calc R . .
C2 C 0.17315(19) 0.1700(2) 0.91181(15) 0.0485(7) Uani 1 1 d . . .
H2A H 0.1896 0.2232 0.9450 0.073 Uiso 1 1 calc R . .
H2B H 0.1899 0.1134 0.9408 0.073 Uiso 1 1 calc R . .
H2C H 0.1090 0.1704 0.8893 0.073 Uiso 1 1 calc R . .
C17 C 0.19932(19) 0.08078(18) 0.51941(14) 0.0432(6) Uani 1 1 d . . .
H17 H 0.2199 0.0636 0.4774 0.052 Uiso 1 1 calc R . .
C18 C 0.23678(17) 0.15644(18) 0.56531(14) 0.0396(6) Uani 1 1 d . . .
H18 H 0.2859 0.1878 0.5558 0.048 Uiso 1 1 calc R . .
C10 C 0.23781(18) 0.34897(16) 0.82934(14) 0.0366(6) Uani 1 1 d . . .
H10 H 0.2810 0.3503 0.8762 0.044 Uiso 1 1 calc R . .
C3 C 0.32464(17) 0.16391(19) 0.88352(15) 0.0436(6) Uani 1 1 d . . .
H3A H 0.3551 0.1655 0.8435 0.065 Uiso 1 1 calc R . .
H3B H 0.3366 0.1051 0.9101 0.065 Uiso 1 1 calc R . .
H3C H 0.3462 0.2143 0.9187 0.065 Uiso 1 1 calc R . .
C6 C -0.0408(2) 0.4189(2) 0.61713(16) 0.0586(8) Uani 1 1 d . . .
H6A H -0.0658 0.4019 0.6586 0.088 Uiso 1 1 calc R . .
H6B H -0.0874 0.4165 0.5699 0.088 Uiso 1 1 calc R . .
H6C H -0.0166 0.4813 0.6251 0.088 Uiso 1 1 calc R . .

loop_
_atom_site_aniso_label
_atom_site_aniso_U_11
_atom_site_aniso_U_22
_atom_site_aniso_U_33
_atom_site_aniso_U_23
_atom_site_aniso_U_13
_atom_site_aniso_U_12
Mn1 0.0278(3) 0.0194(2) 0.0271(3) 0.000 0.0113(2) 0.000
N1 0.0289(10) 0.0217(9) 0.0232(9) -0.0009(7) 0.0085(8) -0.0024(7)
N2 0.0247(10) 0.0239(9) 0.0311(10) -0.0010(7) 0.0069(8) -0.0007(7)
C8 0.0304(12) 0.0220(11) 0.0273(11) -0.0004(8) 0.0121(10) -0.0038(9)
C9 0.0306(13) 0.0253(11) 0.0287(12) -0.0007(9) 0.0094(10) -0.0026(9)
C13 0.0270(12) 0.0247(11) 0.0239(11) 0.0036(8) 0.0052(9) 0.0039(9)
C7 0.0320(13) 0.0286(12) 0.0311(12) 0.0016(9) 0.0086(10) -0.0039(10)
C14 0.0358(14) 0.0301(12) 0.0359(13) 0.0025(10) 0.0154(11) -0.0007(10)
C12 0.0463(16) 0.0225(12) 0.0436(14) 0.0059(10) 0.0107(12) -0.0057(11)
C1 0.0377(14) 0.0271(12) 0.0276(12) 0.0004(9) 0.0031(10) -0.0037(10)
C19 0.0285(13) 0.0216(11) 0.0446(14) -0.0036(9) 0.0124(11) -0.0016(9)
C15 0.0263(12) 0.0295(12) 0.0227(11) 0.0008(9) 0.0038(9) 0.0047(9)
C22 0.0274(12) 0.0269(11) 0.0301(11) -0.0086(9) 0.0024(10) 0.0013(9)
C21 0.0481(17) 0.0228(12) 0.084(2) -0.0088(12) 0.0269(15) -0.0050(11)
C20 0.0430(15) 0.0257(12) 0.0577(16) -0.0085(11) 0.0191(13) -0.0043(11)
C16 0.0411(14) 0.0363(13) 0.0264(12) -0.0043(10) 0.0074(10) 0.0070(11)
C4 0.065(2) 0.071(2) 0.0372(15) 0.0115(14) 0.0141(14) 0.0157(16)
C11 0.0445(15) 0.0271(12) 0.0463(15) -0.0050(11) 0.0073(12) -0.0119(11)
C5 0.0441(16) 0.0282(12) 0.0387(14) 0.0073(10) 0.0034(12) -0.0046(11)
C2 0.0486(17) 0.0502(17) 0.0488(16) 0.0155(13) 0.0166(13) -0.0024(13)
C17 0.0542(17) 0.0495(15) 0.0340(13) -0.0011(11) 0.0262(13) 0.0044(13)
C18 0.0409(15) 0.0428(14) 0.0423(14) 0.0069(11) 0.0236(12) -0.0005(12)
C10 0.0398(14) 0.0328(13) 0.0336(13) -0.0020(10) 0.0034(11) -0.0062(11)
C3 0.0413(16) 0.0389(15) 0.0483(15) 0.0061(12) 0.0075(13) 0.0045(12)
C6 0.0509(18) 0.079(2) 0.0472(17) 0.0119(15) 0.0150(14) 0.0148(16)

loop_
_atom_type_symbol
_atom_type_description
_atom_type_scat_dispersion_real
_atom_type_scat_dispersion_imag
_atom_type_scat_source
C C 0.0033 0.0016 'International Tables Vol C Tables 4.2.6.8 and 6.1.1.4'
H H 0.0000 0.0000 'International Tables Vol C Tables 4.2.6.8 and 6.1.1.4'
N N 0.0061 0.0033 'International Tables Vol C Tables 4.2.6.8 and 6.1.1.4'
Mn Mn 0.3368 0.7283 'International Tables Vol C Tables 4.2.6.8 and 6.1.1.4'

loop_
_geom_angle_atom_site_label_1
_geom_angle_atom_site_label_2
_geom_angle_atom_site_label_3
_geom_angle
_geom_angle_site_symmetry_1
_geom_angle_site_symmetry_3
N1 Mn1 N1 127.64(9) . 2_556
N1 Mn1 N2 87.67(7) . .
N1 Mn1 N2 137.63(7) 2_556 .
N1 Mn1 N2 137.63(7) . 2_556
N1 Mn1 N2 87.67(7) 2_556 2_556
N2 Mn1 N2 75.42(9) . 2_556
C13 N1 C8 113.25(17) . .
C13 N1 Mn1 128.68(14) . .
C8 N1 Mn1 117.81(12) . .
C22 N2 C19 119.41(18) . .
C22 N2 Mn1 125.76(14) . .
C19 N2 Mn1 113.77(13) . .
C9 C8 C7 120.32(19) . .
C9 C8 N1 119.56(18) . .
C7 C8 N1 120.06(19) . .
C10 C9 C8 118.4(2) . .
C10 C9 C1 120.5(2) . .
C8 C9 C1 121.05(19) . .
N1 C13 C14 122.0(2) . .
N1 C13 C15 123.04(19) . .
C14 C13 C15 114.94(19) . .
C12 C7 C8 118.2(2) . .
C12 C7 C5 119.4(2) . .
C8 C7 C5 122.3(2) . .
C18 C14 C13 123.0(2) . .
C7 C12 C11 121.9(2) . .
C9 C1 C2 110.53(19) . .
C9 C1 C3 113.24(19) . .
C2 C1 C3 109.8(2) . .
N2 C19 C20 116.69(19) . .
N2 C19 C19 104.26(15) . 2_556
C20 C19 C19 112.09(16) . 2_556
C16 C15 C13 119.5(2) . .
C16 C15 C22 114.1(2) . .
C13 C15 C22 125.42(19) . .
N2 C22 C15 127.35(19) . .
C21 C21 C20 110.34(19) 2_556 .
C19 C20 C21 111.5(2) . .
C17 C16 C15 123.1(2) . .
C10 C11 C12 119.3(2) . .
C6 C5 C7 110.9(2) . .
C6 C5 C4 109.7(2) . .
C7 C5 C4 112.3(2) . .
C16 C17 C18 117.5(2) . .
C14 C18 C17 121.5(2) . .
C11 C10 C9 121.9(2) . .

loop_
_geom_bond_atom_site_label_1
_geom_bond_atom_site_label_2
_geom_bond_distance
_geom_bond_site_symmetry_2
Mn1 N1 2.0837(17) .
Mn1 N1 2.0837(17) 2_556
Mn1 N2 2.1696(18) .
Mn1 N2 2.1696(18) 2_556
N1 C13 1.372(3) .
N1 C8 1.443(3) .
N2 C22 1.288(3) .
N2 C19 1.480(3) .
C8 C9 1.413(3) .
C8 C7 1.417(3) .
C9 C10 1.391(3) .
C9 C1 1.519(3) .
C13 C14 1.427(3) .
C13 C15 1.432(3) .
C7 C12 1.385(3) .
C7 C5 1.524(3) .
C14 C18 1.369(3) .
C12 C11 1.389(3) .
C1 C2 1.529(3) .
C1 C3 1.533(3) .
C19 C20 1.525(3) .
C19 C19 1.553(5) 2_556
C15 C16 1.415(3) .
C15 C22 1.439(3) .
C21 C21 1.506(6) 2_556
C21 C20 1.531(3) .
C16 C17 1.365(3) .
C4 C5 1.534(3) .
C11 C10 1.371(3) .
C5 C6 1.514(4) .
C17 C18 1.390(4) .
